data_1529306
loop_
_publ_author_name
'Hyldgaard, Mette G.'
'Purup, Stig'
'Bond, Andrew D.'
'Frett\'e, Xavier C'
'Qu, Haiyan'
'Jensen, Katrine T.'
'Christensen, Lars P.'

_publ_section_title
;
 Guaianolides and a seco-Eudesmane from the Resinous Exudates of Cushion
 Bush (Leucophyta brownii) and Evaluation of Their Cytostatic and
 Anti-inflammatory Activity.
;
_journal_issue 8
_journal_name_full 'Journal of natural products'
_journal_page_first 1877
_journal_page_last 1885
_journal_paper_doi 10.1021/acs.jnatprod.5b00208
_journal_volume 78
_journal_year 2015
_chemical_absolute_configuration unk
_chemical_formula_moiety 'C15 H20 O4'
_chemical_formula_sum 'C15 H20 O4'
_chemical_formula_weight 264.31
_space_group_IT_number 4
_symmetry_cell_setting monoclinic
_symmetry_space_group_name_Hall 'P 2yb'
_symmetry_space_group_name_H-M 'P 1 21 1'
_atom_sites_solution_hydrogens geom
_atom_sites_solution_primary direct
_atom_sites_solution_secondary difmap
_audit_creation_method SHELXL-97
_cell_angle_alpha 90.00
_cell_angle_beta 97.834(6)
_cell_angle_gamma 90.00
_cell_formula_units_Z 2
_cell_length_a 7.9409(5)
_cell_length_b 6.3235(6)
_cell_length_c 13.5701(9)
_cell_measurement_reflns_used 7999
_cell_measurement_temperature 180(2)
_cell_measurement_theta_max 25.03
_cell_measurement_theta_min 1.02
_cell_volume 675.05(9)
_computing_cell_refinement 'DENZO/SCALEPACK (Otwinowski & Minor, 1997)'
_computing_data_collection 'COLLECT (Nonius, 1998)'
_computing_data_reduction DENZO/SCALEPACK
_computing_molecular_graphics SHELXTL
_computing_publication_material SHELXTL
_computing_structure_refinement SHELXTL
_computing_structure_solution 'SHELXTL v.6.12 (Sheldrick, 2008)'
_diffrn_ambient_temperature 180(2)
_diffrn_measured_fraction_theta_full 0.976
_diffrn_measured_fraction_theta_max 0.976
_diffrn_measurement_device_type 'Nonius KappaCCD'
_diffrn_measurement_method '\w and \f scans'
_diffrn_radiation_monochromator graphite
_diffrn_radiation_source 'fine-focus sealed tube'
_diffrn_radiation_type MoK\a
_diffrn_radiation_wavelength 0.71070
_diffrn_reflns_av_R_equivalents 0.0657
_diffrn_reflns_av_sigmaI/netI 0.0576
_diffrn_reflns_limit_h_max 9
_diffrn_reflns_limit_h_min -9
_diffrn_reflns_limit_k_max 7
_diffrn_reflns_limit_k_min -6
_diffrn_reflns_limit_l_max 16
_diffrn_reflns_limit_l_min -15
_diffrn_reflns_number 4365
_diffrn_reflns_theta_full 24.85
_diffrn_reflns_theta_max 24.85
_diffrn_reflns_theta_min 3.56
_diffrn_standards_number 0
_exptl_absorpt_coefficient_mu 0.093
_exptl_absorpt_correction_T_max 0.999
_exptl_absorpt_correction_T_min 0.903
_exptl_absorpt_correction_type multi-scan
_exptl_absorpt_process_details 'Sortav (Blessing, 1995)'
_exptl_crystal_colour colourless
_exptl_crystal_density_diffrn 1.300
_exptl_crystal_density_method 'not measured'
_exptl_crystal_description block
_exptl_crystal_F_000 284
_exptl_crystal_size_max 0.28
_exptl_crystal_size_mid 0.12
_exptl_crystal_size_min 0.07
_refine_diff_density_max 0.149
_refine_diff_density_min -0.186
_refine_diff_density_rms 0.038
_refine_ls_abs_structure_details
;
 In the absence of significant anomalous scattering effects,
 Friedel pairs have been merged as equivalent data
;
_refine_ls_extinction_method none
_refine_ls_goodness_of_fit_ref 1.027
_refine_ls_hydrogen_treatment mixed
_refine_ls_matrix_type full
_refine_ls_number_parameters 182
_refine_ls_number_reflns 1255
_refine_ls_number_restraints 3
_refine_ls_restrained_S_all 1.026
_refine_ls_R_factor_all 0.0530
_refine_ls_R_factor_gt 0.0424
_refine_ls_shift/su_max 0.000
_refine_ls_shift/su_mean 0.000
_refine_ls_structure_factor_coef Fsqd
_refine_ls_weighting_details 'calc w=1/[\s^2^(Fo^2^)+(0.0675P)^2^] where P=(Fo^2^+2Fc^2^)/3'
_refine_ls_weighting_scheme calc
_refine_ls_wR_factor_gt 0.0983
_refine_ls_wR_factor_ref 0.1025
_reflns_number_gt 1059
_reflns_number_total 1255
_reflns_threshold_expression I>2\s(I)
_cod_data_source_file np5b00208_si_002.cif
_cod_data_source_block 2
_cod_depositor_comments 'Adding full bibliography for 1529306.cif.'
_cod_original_sg_symbol_H-M 'P 21'
_cod_database_code 1529306

loop_
_symmetry_equiv_pos_as_xyz
'x, y, z'
'-x, y+1/2, -z'

loop_
_atom_site_label
_atom_site_type_symbol
_atom_site_fract_x
_atom_site_fract_y
_atom_site_fract_z
_atom_site_U_iso_or_equiv
_atom_site_adp_type
_atom_site_occupancy
_atom_site_symmetry_multiplicity
_atom_site_calc_flag
_atom_site_refinement_flags
O1 O 0.6167(3) 0.0442(4) 0.96093(14) 0.0462(6) Uani 1 1 d .
O2 O 0.7831(3) 0.0644(5) 1.10666(17) 0.0599(7) Uani 1 1 d .
O3 O 0.4506(3) -0.0279(4) 0.61757(15) 0.0411(6) Uani 1 1 d D
H3 H 0.408(5) 0.022(7) 0.5609(16) 0.072(14) Uiso 1 1 d D
O4 O 0.6892(3) 0.6880(3) 0.55776(15) 0.0386(6) Uani 1 1 d D
H4 H 0.622(4) 0.767(6) 0.584(3) 0.076(14) Uiso 1 1 d D
C1 C 0.6286(4) 0.2788(5) 0.6530(2) 0.0348(7) Uani 1 1 d .
C2 C 0.7246(4) 0.2296(5) 0.5831(2) 0.0381(8) Uani 1 1 d .
H2A H 0.7073 0.1087 0.5414 0.046 Uiso 1 1 calc R
C3 C 0.8635(4) 0.3886(6) 0.5786(2) 0.0406(8) Uani 1 1 d .
H3A H 0.8755 0.4249 0.5089 0.049 Uiso 1 1 calc R
H3B H 0.9737 0.3356 0.6125 0.049 Uiso 1 1 calc R
C4 C 0.8018(4) 0.5789(5) 0.6334(2) 0.0372(8) Uani 1 1 d .
C5 C 0.6917(4) 0.4790(5) 0.7078(2) 0.0353(7) Uani 1 1 d .
H5A H 0.5929 0.5736 0.7142 0.042 Uiso 1 1 calc R
C6 C 0.7844(4) 0.4268(5) 0.8124(2) 0.0382(8) Uani 1 1 d .
H6A H 0.8563 0.3001 0.8081 0.046 Uiso 1 1 calc R
H6B H 0.8602 0.5461 0.8358 0.046 Uiso 1 1 calc R
C7 C 0.6626(4) 0.3859(5) 0.8883(2) 0.0382(8) Uani 1 1 d .
H7A H 0.5846 0.5102 0.8875 0.046 Uiso 1 1 calc R
C8 C 0.5521(4) 0.1828(5) 0.8774(2) 0.0379(8) Uani 1 1 d .
H8A H 0.4328 0.2233 0.8849 0.045 Uiso 1 1 calc R
C9 C 0.5467(4) 0.0421(5) 0.7854(2) 0.0387(8) Uani 1 1 d .
H9A H 0.6622 -0.0156 0.7837 0.046 Uiso 1 1 calc R
H9B H 0.4708 -0.0791 0.7934 0.046 Uiso 1 1 calc R
C10 C 0.4874(4) 0.1457(5) 0.6853(2) 0.0372(8) Uani 1 1 d .
C11 C 0.7559(4) 0.3638(6) 0.9923(2) 0.0403(8) Uani 1 1 d .
C12 C 0.7253(4) 0.1471(6) 1.0293(2) 0.0437(8) Uani 1 1 d .
C13 C 0.8531(4) 0.5004(6) 1.0472(2) 0.0511(9) Uani 1 1 d .
H13A H 0.9054 0.4614 1.1119 0.061 Uiso 1 1 calc R
H13B H 0.8709 0.6378 1.0222 0.061 Uiso 1 1 calc R
C14 C 0.3234(4) 0.2736(6) 0.6875(2) 0.0415(8) Uani 1 1 d .
H14A H 0.2857 0.3316 0.6212 0.062 Uiso 1 1 calc R
H14B H 0.3452 0.3896 0.7355 0.062 Uiso 1 1 calc R
H14C H 0.2348 0.1811 0.7073 0.062 Uiso 1 1 calc R
C15 C 0.9427(4) 0.7277(6) 0.6765(2) 0.0469(9) Uani 1 1 d .
H15A H 1.0055 0.7762 0.6234 0.070 Uiso 1 1 calc R
H15B H 1.0203 0.6533 0.7273 0.070 Uiso 1 1 calc R
H15C H 0.8934 0.8498 0.7067 0.070 Uiso 1 1 calc R

loop_
_atom_site_aniso_label
_atom_site_aniso_U_11
_atom_site_aniso_U_22
_atom_site_aniso_U_33
_atom_site_aniso_U_23
_atom_site_aniso_U_13
_atom_site_aniso_U_12
O1 0.0607(13) 0.0435(14) 0.0326(11) 0.0064(10) -0.0007(10) -0.0102(12)
O2 0.0741(16) 0.0591(17) 0.0426(13) 0.0119(13) -0.0061(11) -0.0142(14)
O3 0.0575(14) 0.0299(12) 0.0348(12) -0.0038(11) 0.0020(10) 0.0004(11)
O4 0.0515(14) 0.0288(13) 0.0348(11) 0.0018(10) 0.0028(10) 0.0036(11)
C1 0.0434(17) 0.0278(16) 0.0318(16) 0.0034(13) 0.0002(13) 0.0045(14)
C2 0.0515(18) 0.0270(18) 0.0354(17) 0.0014(14) 0.0050(14) 0.0049(15)
C3 0.0477(18) 0.0359(19) 0.0392(17) 0.0036(15) 0.0093(14) 0.0050(16)
C4 0.0402(17) 0.0372(19) 0.0329(15) 0.0020(14) 0.0005(13) -0.0006(15)
C5 0.0431(17) 0.0292(17) 0.0335(15) 0.0006(13) 0.0044(12) 0.0027(14)
C6 0.0429(17) 0.033(2) 0.0386(16) -0.0026(13) 0.0045(13) 0.0004(15)
C7 0.0486(18) 0.0341(19) 0.0320(16) 0.0006(14) 0.0055(13) 0.0033(16)
C8 0.0457(18) 0.0349(19) 0.0329(15) 0.0032(14) 0.0047(13) 0.0011(16)
C9 0.0453(17) 0.0332(18) 0.0370(16) 0.0021(14) 0.0039(13) -0.0012(16)
C10 0.0481(19) 0.0317(18) 0.0309(14) -0.0049(14) 0.0025(12) -0.0005(16)
C11 0.0482(19) 0.0390(19) 0.0339(16) -0.0024(15) 0.0063(14) 0.0006(17)
C12 0.0502(19) 0.049(2) 0.0309(17) 0.0047(16) 0.0020(14) -0.0030(18)
C13 0.068(2) 0.047(2) 0.0370(16) -0.0010(17) 0.0002(16) -0.0058(19)
C14 0.0438(19) 0.042(2) 0.0379(18) 0.0004(15) 0.0021(14) 0.0016(16)
C15 0.052(2) 0.047(2) 0.0410(18) 0.0047(16) 0.0052(14) -0.0079(18)

loop_
_atom_type_symbol
_atom_type_description
_atom_type_scat_dispersion_real
_atom_type_scat_dispersion_imag
_atom_type_scat_source
C C 0.0033 0.0000 'International Tables Vol C Tables 4.2.6.8 and 6.1.1.4'
H H 0.0000 0.0000 'International Tables Vol C Tables 4.2.6.8 and 6.1.1.4'
O O 0.0106 0.0000 'International Tables Vol C Tables 4.2.6.8 and 6.1.1.4'

loop_
_geom_angle_atom_site_label_1
_geom_angle_atom_site_label_2
_geom_angle_atom_site_label_3
_geom_angle
C12 O1 C8 111.5(2)
C10 O3 H3 108(3)
C4 O4 H4 111(3)
C2 C1 C10 126.5(3)
C2 C1 C5 111.1(3)
C10 C1 C5 122.0(3)
C1 C2 C3 111.6(3)
C1 C2 H2A 124.2
C3 C2 H2A 124.2
C2 C3 C4 102.8(2)
C2 C3 H3A 111.2
C4 C3 H3A 111.2
C2 C3 H3B 111.2
C4 C3 H3B 111.2
H3A C3 H3B 109.1
O4 C4 C15 109.3(3)
O4 C4 C3 103.8(2)
C15 C4 C3 114.0(3)
O4 C4 C5 107.9(2)
C15 C4 C5 116.9(2)
C3 C4 C5 104.0(3)
C1 C5 C6 110.9(3)
C1 C5 C4 101.4(2)
C6 C5 C4 116.3(2)
C1 C5 H5A 109.3
C6 C5 H5A 109.3
C4 C5 H5A 109.3
C7 C6 C5 112.9(2)
C7 C6 H6A 109.0
C5 C6 H6A 109.0
C7 C6 H6B 109.0
C5 C6 H6B 109.0
H6A C6 H6B 107.8
C11 C7 C6 111.8(2)
C11 C7 C8 102.2(2)
C6 C7 C8 118.5(3)
C11 C7 H7A 107.9
C6 C7 H7A 107.9
C8 C7 H7A 107.9
O1 C8 C9 104.5(2)
O1 C8 C7 106.6(2)
C9 C8 C7 120.8(2)
O1 C8 H8A 108.1
C9 C8 H8A 108.1
C7 C8 H8A 108.1
C10 C9 C8 116.6(3)
C10 C9 H9A 108.1
C8 C9 H9A 108.1
C10 C9 H9B 108.1
C8 C9 H9B 108.1
H9A C9 H9B 107.3
O3 C10 C1 109.5(2)
O3 C10 C9 104.7(3)
C1 C10 C9 110.3(2)
O3 C10 C14 108.4(2)
C1 C10 C14 112.1(3)
C9 C10 C14 111.6(3)
C13 C11 C12 121.4(3)
C13 C11 C7 130.0(3)
C12 C11 C7 108.6(3)
O2 C12 O1 121.5(3)
O2 C12 C11 129.2(3)
O1 C12 C11 109.3(3)
C11 C13 H13A 120.0
C11 C13 H13B 120.0
H13A C13 H13B 120.0
C10 C14 H14A 109.5
C10 C14 H14B 109.5
H14A C14 H14B 109.5
C10 C14 H14C 109.5
H14A C14 H14C 109.5
H14B C14 H14C 109.5
C4 C15 H15A 109.5
C4 C15 H15B 109.5
H15A C15 H15B 109.5
C4 C15 H15C 109.5
H15A C15 H15C 109.5
H15B C15 H15C 109.5

loop_
_geom_bond_atom_site_label_1
_geom_bond_atom_site_label_2
_geom_bond_distance
O1 C12 1.345(4)
O1 C8 1.469(4)
O2 C12 1.207(4)
O3 C10 1.436(4)
O3 H3 0.86(1)
O4 C4 1.442(4)
O4 H4 0.85(1)
C1 C2 1.332(4)
C1 C10 1.513(4)
C1 C5 1.519(4)
C2 C3 1.500(5)
C2 H2A 0.9500
C3 C4 1.530(5)
C3 H3A 0.9900
C3 H3B 0.9900
C4 C15 1.517(4)
C4 C5 1.557(4)
C5 C6 1.542(4)
C5 H5A 1.0000
C6 C7 1.529(4)
C6 H6A 0.9900
C6 H6B 0.9900
C7 C11 1.507(4)
C7 C8 1.551(5)
C7 H7A 1.0000
C8 C9 1.528(4)
C8 H8A 1.0000
C9 C10 1.524(4)
C9 H9A 0.9900
C9 H9B 0.9900
C10 C14 1.537(4)
C11 C13 1.320(5)
C11 C12 1.491(5)
C13 H13A 0.9500
C13 H13B 0.9500
C14 H14A 0.9800
C14 H14B 0.9800
C14 H14C 0.9800
C15 H15A 0.9800
C15 H15B 0.9800
C15 H15C 0.9800

loop_
_geom_hbond_atom_site_label_D
_geom_hbond_atom_site_label_H
_geom_hbond_atom_site_label_A
_geom_hbond_distance_DH
_geom_hbond_distance_HA
_geom_hbond_distance_DA
_geom_hbond_angle_DHA
_geom_hbond_site_symmetry_A
O3 H3 O4 0.86(1) 1.988(14) 2.835(3) 169(4) 2_646
O4 H4 O3 0.85(1) 1.974(14) 2.809(3) 169(4) 1_565

loop_
_geom_torsion_atom_site_label_1
_geom_torsion_atom_site_label_2
_geom_torsion_atom_site_label_3
_geom_torsion_atom_site_label_4
_geom_torsion
C10 C1 C2 C3 -174.0(3)
C5 C1 C2 C3 -1.1(3)
C1 C2 C3 C4 -17.7(3)
C2 C3 C4 O4 -84.5(3)
C2 C3 C4 C15 156.7(3)
C2 C3 C4 C5 28.3(3)
C2 C1 C5 C6 -105.2(3)
C10 C1 C5 C6 68.2(3)
C2 C1 C5 C4 19.0(3)
C10 C1 C5 C4 -167.7(2)
O4 C4 C5 C1 81.2(3)
C15 C4 C5 C1 -155.2(3)
C3 C4 C5 C1 -28.6(3)
O4 C4 C5 C6 -158.4(3)
C15 C4 C5 C6 -34.8(4)
C3 C4 C5 C6 91.8(3)
C1 C5 C6 C7 -80.2(3)
C4 C5 C6 C7 164.7(3)
C5 C6 C7 C11 -172.5(3)
C5 C6 C7 C8 69.0(4)
C12 O1 C8 C9 140.7(3)
C12 O1 C8 C7 11.6(3)
C11 C7 C8 O1 -12.7(3)
C6 C7 C8 O1 110.7(3)
C11 C7 C8 C9 -131.6(3)
C6 C7 C8 C9 -8.2(4)
O1 C8 C9 C10 -178.7(2)
C7 C8 C9 C10 -58.7(4)
C2 C1 C10 O3 -10.0(4)
C5 C1 C10 O3 177.7(2)
C2 C1 C10 C9 104.6(3)
C5 C1 C10 C9 -67.6(3)
C2 C1 C10 C14 -130.3(3)
C5 C1 C10 C14 57.4(3)
C8 C9 C10 O3 -164.9(3)
C8 C9 C10 C1 77.5(3)
C8 C9 C10 C14 -47.8(4)
C6 C7 C11 C13 61.1(5)
C8 C7 C11 C13 -171.1(3)
C6 C7 C11 C12 -117.9(3)
C8 C7 C11 C12 9.9(3)
C8 O1 C12 O2 174.9(3)
C8 O1 C12 C11 -5.2(4)
C13 C11 C12 O2 -2.7(6)
C7 C11 C12 O2 176.4(4)
C13 C11 C12 O1 177.4(3)
C7 C11 C12 O1 -3.6(4)
